data_7049460
loop_
_publ_author_name
'Meng, Ting'
'Qin, Qi-Pin'
'Chen, Zi-Lu'
'Zou, Hua-Hong'
'Wang, Kai'
'Liang, Fu-Pei'

_publ_section_title
;
 Discovery of high in vitro and in vivo antitumor activities of
 organometallic ruthenium(ii)-arene complexes with
 5,7-dihalogenated-2-methyl-8-quinolinol.
;
_journal_issue 16
_journal_name_full 'Dalton transactions (Cambridge, England : 2003)'
_journal_page_first 5352
_journal_page_last 5360
_journal_paper_doi 10.1039/c9dt00866g
_journal_volume 48
_journal_year 2019
_chemical_formula_moiety 'C20 H20 Br2 I N O Ru'
_chemical_formula_sum 'C20 H20 Br2 I N O Ru'
_chemical_formula_weight 678.16
_space_group_crystal_system triclinic
_space_group_IT_number 2
_space_group_name_Hall '-P 1'
_space_group_name_H-M_alt 'P -1'
_symmetry_space_group_name_Hall '-P 1'
_symmetry_space_group_name_H-M 'P -1'
_atom_sites_solution_hydrogens geom
_atom_sites_solution_primary direct
_audit_creation_date 2018-10-30
_audit_creation_method
;
  Olex2 1.2-ac2
  (compiled 2012.03.06 svn.r2239, GUI svn.r4109)
;
_audit_update_record
;
2019-02-03 deposited with the CCDC.    2019-03-26 downloaded from the CCDC.
;
_cell_angle_alpha 86.310(5)
_cell_angle_beta 71.536(5)
_cell_angle_gamma 84.761(5)
_cell_formula_units_Z 4
_cell_length_a 11.1403(6)
_cell_length_b 14.1963(9)
_cell_length_c 14.3901(8)
_cell_measurement_reflns_used 7056
_cell_measurement_temperature 293(2)
_cell_measurement_theta_max 27.4090
_cell_measurement_theta_min 3.8120
_cell_volume 2148.1(2)
_computing_cell_refinement 'CrysAlisPro 1.171.38.43 (Rigaku OD, 2015)'
_computing_data_collection 'CrysAlisPro 1.171.38.43 (Rigaku OD, 2015)'
_computing_data_reduction 'CrysAlisPro 1.171.38.43 (Rigaku OD, 2015)'
_computing_molecular_graphics
;
O. V. Dolomanov, L. J. Bourhis, R. J. Gildea, J. A. K. Howard and H. Puschmann,
OLEX2: a complete structure solution, refinement and analysis program.
J. Appl. Cryst. (2009). 42, 339-341.
;
_computing_publication_material
;
O. V. Dolomanov, L. J. Bourhis, R. J. Gildea, J. A. K. Howard and H. Puschmann,
OLEX2: a complete structure solution, refinement and analysis program.
J. Appl. Cryst. (2009). 42, 339-341.
;
_computing_structure_refinement
;
SHELXL, G.M. Sheldrick, Acta Cryst.
(2008). A64, 112-122
;
_computing_structure_solution
;
SHELXS, G.M. Sheldrick, Acta Cryst.
(2008). A64, 112-122
;
_diffrn_ambient_temperature 293(2)
_diffrn_detector 'CCD plate'
_diffrn_detector_area_resol_mean 15.9784
_diffrn_detector_type Eos
_diffrn_measured_fraction_theta_full 0.9933
_diffrn_measured_fraction_theta_max 0.8929
_diffrn_measurement_details
;
List of Runs (angles in degrees, time in seconds):

  # Type    Start    End  Width  t~exp~   \w     \q     \k     \f   Frames
#--------------------------------------------------------------------------
  1  \w     -4.00  86.00   1.00    5.00    --   17.61  57.00   0.00   90
  2  \w    -12.00  88.00   1.00    5.00    --   17.61  77.00  90.00  100
  3  \w    -20.00  60.00   1.00    5.00    --   17.61 -99.00-120.00   80
  4  \w    -51.00  38.00   1.00    5.00    --   17.61 -57.00 120.00   89
  5  \w    -20.00  60.00   1.00    5.00    --   17.61 -99.00-180.00   80
  6  \w     -4.00  86.00   1.00    5.00    --   17.61  57.00  30.00   90
  7  \w    -55.00  20.00   1.00    5.00    --   17.61 -19.00-180.00   75
;
_diffrn_measurement_device 'four-circle diffractometer'
_diffrn_measurement_device_type 'SuperNova, Single source at offset, Eos'
_diffrn_measurement_method '\w scans'
_diffrn_orient_matrix_type 'CrysAlisPro convention (1999,Acta A55,543-557)'
_diffrn_orient_matrix_UB_11 0.0186065000
_diffrn_orient_matrix_UB_12 -0.0034591000
_diffrn_orient_matrix_UB_13 0.0429679000
_diffrn_orient_matrix_UB_21 0.0540241000
_diffrn_orient_matrix_UB_22 -0.0299453000
_diffrn_orient_matrix_UB_23 -0.0240717000
_diffrn_orient_matrix_UB_31 0.0355868000
_diffrn_orient_matrix_UB_32 0.0401526000
_diffrn_orient_matrix_UB_33 -0.0166906000
_diffrn_radiation_monochromator mirror
_diffrn_radiation_probe x-ray
_diffrn_radiation_type 'Mo K\a'
_diffrn_radiation_wavelength 0.71073
_diffrn_reflns_av_R_equivalents 0.0305
_diffrn_reflns_av_unetI/netI 0.0391
_diffrn_reflns_Laue_measured_fraction_full 0.995
_diffrn_reflns_Laue_measured_fraction_max 0.993
_diffrn_reflns_limit_h_max 12
_diffrn_reflns_limit_h_min -13
_diffrn_reflns_limit_k_max 17
_diffrn_reflns_limit_k_min -17
_diffrn_reflns_limit_l_max 16
_diffrn_reflns_limit_l_min -17
_diffrn_reflns_number 24876
_diffrn_reflns_point_group_measured_fraction_full 0.995
_diffrn_reflns_point_group_measured_fraction_max 0.993
_diffrn_reflns_theta_full 25.242
_diffrn_reflns_theta_max 26.371
_diffrn_reflns_theta_min 3.297
_diffrn_source 'micro-focus sealed X-ray tube'
_diffrn_source_current n/a
_diffrn_source_type 'SuperNova (Mo) X-ray Source'
_diffrn_source_voltage n/a
_exptl_absorpt_coefficient_mu 5.896
_exptl_absorpt_correction_T_max 1.00000
_exptl_absorpt_correction_T_min 0.32170
_exptl_absorpt_correction_type multi-scan
_exptl_absorpt_process_details
;
CrysAlisPro 1.171.38.43 (Rigaku Oxford Diffraction, 2015)
Empirical absorption correction using spherical harmonics,
 implemented in SCALE3 ABSPACK scaling algorithm.
;
_exptl_crystal_colour black
_exptl_crystal_density_diffrn 2.097
_exptl_crystal_description block
_exptl_crystal_F_000 1288
_refine_diff_density_max 0.672
_refine_diff_density_min -0.786
_refine_diff_density_rms 0.097
_refine_ls_extinction_method none
_refine_ls_goodness_of_fit_ref 1.052
_refine_ls_hydrogen_treatment constr
_refine_ls_matrix_type full
_refine_ls_number_parameters 477
_refine_ls_number_reflns 8702
_refine_ls_number_restraints 0
_refine_ls_restrained_S_all 1.052
_refine_ls_R_factor_all 0.0528
_refine_ls_R_factor_gt 0.0343
_refine_ls_shift/su_max 0.001
_refine_ls_shift/su_mean 0.000
_refine_ls_structure_factor_coef Fsqd
_refine_ls_weighting_details 'w=1/[\s^2^(Fo^2^)+(0.0265P)^2^+2.2232P] where P=(Fo^2^+2Fc^2^)/3'
_refine_ls_weighting_scheme calc
_refine_ls_wR_factor_gt 0.0696
_refine_ls_wR_factor_ref 0.0779
_reflns_Friedel_coverage 0.000
_reflns_number_gt 6754
_reflns_number_total 8702
_reflns_threshold_expression 'I > 2\s(I)'
_cod_data_source_file c9dt00866g2.cif
_cod_data_source_block 20181026_qqp_52ru3
_cod_depositor_comments 'Adding full bibliography for 7049455--7049468.cif.'
_cod_database_code 7049460
_reflns_odcompleteness_completeness 99.33
_reflns_odcompleteness_iscentric 1
_reflns_odcompleteness_theta 26.32
_oxdiff_exptl_absorpt_empirical_details
;
Empirical correction (ABSPACK) includes:
- Absorption correction using spherical harmonics
- Frame scaling
;
_oxdiff_exptl_absorpt_empirical_full_max 2.689
_oxdiff_exptl_absorpt_empirical_full_min 0.715
_shelx_space_group_comment
;
The symmetry employed for this shelxl refinement is uniquely defined
by the following loop, which should always be used as a source of
symmetry information in preference to the above space-group names.
They are only intended as comments.
;
_shelxl_version_number 2014-3

loop_
_space_group_symop_operation_xyz
'x, y, z'
'-x, -y, -z'

loop_
_atom_site_label
_atom_site_type_symbol
_atom_site_fract_x
_atom_site_fract_y
_atom_site_fract_z
_atom_site_U_iso_or_equiv
_atom_site_adp_type
_atom_site_occupancy
_atom_site_site_symmetry_order
_atom_site_calc_flag
_atom_site_refinement_flags_posn
_atom_site_refinement_flags_adp
I1 I 0.09271(4) 0.70090(2) 0.59127(2) 0.05228(10) Uani 1 1 d . .
I2 I -0.63559(3) 0.79276(3) 0.00014(3) 0.05634(11) Uani 1 1 d . .
Ru1 Ru 0.09912(3) 0.66862(3) 0.40539(2) 0.03457(10) Uani 1 1 d . .
Ru2 Ru -0.38153(4) 0.81393(3) -0.06996(2) 0.03769(10) Uani 1 1 d . .
Br1 Br -0.38863(5) 0.69993(4) 0.55078(4) 0.05403(15) Uani 1 1 d . .
Br2 Br -0.31583(6) 1.08471(5) 0.43932(6) 0.0777(2) Uani 1 1 d . .
Br3 Br -0.36654(6) 0.83615(5) 0.27968(4) 0.07092(19) Uani 1 1 d . .
Br4 Br -0.31361(7) 0.43733(5) 0.26673(5) 0.0821(2) Uani 1 1 d . .
O1 O -0.0965(3) 0.6826(2) 0.4606(2) 0.0423(8) Uani 1 1 d . .
O2 O -0.3867(3) 0.8200(2) 0.0738(2) 0.0479(8) Uani 1 1 d . .
N1 N 0.0637(3) 0.8182(3) 0.3926(2) 0.0367(9) Uani 1 1 d . .
N2 N -0.3639(3) 0.6672(3) -0.0301(2) 0.0384(9) Uani 1 1 d . .
C1 C 0.2854(4) 0.8609(4) 0.3273(4) 0.0579(15) Uani 1 1 d . .
H1A H 0.3054 0.8120 0.3704 0.087 Uiso 1 1 calc R U
H1B H 0.3294 0.9157 0.3284 0.087 Uiso 1 1 calc R U
H1C H 0.3111 0.8387 0.2617 0.087 Uiso 1 1 calc R U
C2 C 0.1453(4) 0.8866(4) 0.3604(3) 0.0434(12) Uani 1 1 d . .
C3 C 0.1016(5) 0.9815(4) 0.3575(4) 0.0486(13) Uani 1 1 d . .
H3 H 0.1605 1.0270 0.3358 0.058 Uiso 1 1 calc R U
C4 C -0.0244(5) 1.0101(4) 0.3853(4) 0.0489(13) Uani 1 1 d . .
H4 H -0.0515 1.0737 0.3816 0.059 Uiso 1 1 calc R U
C5 C -0.1133(4) 0.9402(3) 0.4199(3) 0.0388(11) Uani 1 1 d . .
C6 C -0.2454(5) 0.9594(3) 0.4530(4) 0.0451(12) Uani 1 1 d . .
C7 C -0.3241(5) 0.8890(4) 0.4931(3) 0.0451(12) Uani 1 1 d . .
H7 H -0.4113 0.9032 0.5170 0.054 Uiso 1 1 calc R U
C8 C -0.2740(4) 0.7963(3) 0.4982(3) 0.0383(11) Uani 1 1 d . .
C9 C -0.1455(4) 0.7701(3) 0.4626(3) 0.0361(11) Uani 1 1 d . .
C10 C -0.0650(4) 0.8456(3) 0.4249(3) 0.0355(10) Uani 1 1 d . .
C11 C 0.3653(5) 0.5597(4) 0.4413(4) 0.0626(16) Uani 1 1 d . .
H11A H 0.3994 0.6191 0.4427 0.094 Uiso 1 1 calc R U
H11B H 0.4333 0.5137 0.4116 0.094 Uiso 1 1 calc R U
H11C H 0.3214 0.5385 0.5070 0.094 Uiso 1 1 calc R U
C12 C 0.2926(4) 0.6373(3) 0.3035(3) 0.0417(11) Uani 1 1 d . .
H12 H 0.3651 0.6707 0.2844 0.050 Uiso 1 1 calc R U
C13 C 0.2036(4) 0.6538(4) 0.2524(3) 0.0470(13) Uani 1 1 d . .
H13 H 0.2164 0.7003 0.2024 0.056 Uiso 1 1 calc R U
C14 C 0.0949(4) 0.6015(4) 0.2750(3) 0.0516(14) Uani 1 1 d . .
C15 C -0.0063(5) 0.6191(6) 0.2241(4) 0.077(2) Uani 1 1 d . .
H15 H -0.0886 0.6131 0.2746 0.093 Uiso 1 1 calc R U
C16 C -0.0100(7) 0.7175(7) 0.1768(5) 0.113(3) Uani 1 1 d . .
H16A H -0.0220 0.7639 0.2252 0.170 Uiso 1 1 calc R U
H16B H -0.0789 0.7254 0.1497 0.170 Uiso 1 1 calc R U
H16C H 0.0686 0.7255 0.1255 0.170 Uiso 1 1 calc R U
C17 C 0.0092(7) 0.5421(7) 0.1515(6) 0.131(4) Uani 1 1 d . .
H17A H 0.0819 0.5520 0.0953 0.197 Uiso 1 1 calc R U
H17B H -0.0653 0.5443 0.1312 0.197 Uiso 1 1 calc R U
H17C H 0.0207 0.4813 0.1821 0.197 Uiso 1 1 calc R U
C18 C 0.0815(5) 0.5325(4) 0.3538(4) 0.0553(15) Uani 1 1 d . .
H18 H 0.0125 0.4956 0.3704 0.066 Uiso 1 1 calc R U
C19 C 0.1656(5) 0.5185(3) 0.4057(4) 0.0509(14) Uani 1 1 d . .
H19 H 0.1518 0.4734 0.4570 0.061 Uiso 1 1 calc R U
C20 C 0.2740(5) 0.5719(3) 0.3823(3) 0.0443(12) Uani 1 1 d . .
C21 C -0.3627(4) 0.7267(4) 0.2110(3) 0.0475(13) Uani 1 1 d . .
C22 C -0.3460(5) 0.6367(4) 0.2542(4) 0.0553(15) Uani 1 1 d . .
H22 H -0.3399 0.6317 0.3174 0.066 Uiso 1 1 calc R U
C23 C -0.3388(5) 0.5575(4) 0.2049(4) 0.0510(14) Uani 1 1 d . .
C24 C -0.3443(4) 0.5623(4) 0.1079(3) 0.0424(12) Uani 1 1 d . .
C25 C -0.3375(5) 0.4851(4) 0.0510(4) 0.0530(14) Uani 1 1 d . .
H25 H -0.3265 0.4240 0.0760 0.064 Uiso 1 1 calc R U
C26 C -0.3467(5) 0.4988(4) -0.0410(4) 0.0502(13) Uani 1 1 d . .
H26 H -0.3444 0.4468 -0.0779 0.060 Uiso 1 1 calc R U
C27 C -0.3600(4) 0.5919(3) -0.0811(3) 0.0403(11) Uani 1 1 d . .
C28 C -0.3724(5) 0.6031(4) -0.1818(3) 0.0542(14) Uani 1 1 d . .
H28A H -0.4336 0.6548 -0.1838 0.081 Uiso 1 1 calc R U
H28B H -0.3999 0.5459 -0.1979 0.081 Uiso 1 1 calc R U
H28C H -0.2917 0.6159 -0.2283 0.081 Uiso 1 1 calc R U
C29 C -0.3599(4) 0.6536(4) 0.0648(3) 0.0387(11) Uani 1 1 d . .
C30 C -0.3709(4) 0.7370(4) 0.1166(3) 0.0401(11) Uani 1 1 d . .
C31 C -0.0230(8) 0.7557(8) -0.0907(6) 0.132(4) Uani 1 1 d . .
H31A H 0.0180 0.7435 -0.1587 0.198 Uiso 1 1 calc R U
H31B H -0.0863 0.7114 -0.0629 0.198 Uiso 1 1 calc R U
H31C H 0.0388 0.7489 -0.0565 0.198 Uiso 1 1 calc R U
C32 C -0.0853(6) 0.8553(6) -0.0810(5) 0.085(2) Uani 1 1 d . .
H32 H -0.1211 0.8672 -0.0109 0.102 Uiso 1 1 calc R U
C33 C 0.0107(9) 0.9282(8) -0.1264(7) 0.171(5) Uani 1 1 d . .
H33A H 0.0794 0.9186 -0.0991 0.257 Uiso 1 1 calc R U
H33B H -0.0297 0.9907 -0.1126 0.257 Uiso 1 1 calc R U
H33C H 0.0431 0.9213 -0.1960 0.257 Uiso 1 1 calc R U
C34 C -0.1941(5) 0.8695(4) -0.1252(4) 0.0561(15) Uani 1 1 d . .
C35 C -0.2095(5) 0.8091(4) -0.1942(3) 0.0500(13) Uani 1 1 d . .
H35 H -0.1507 0.7579 -0.2153 0.060 Uiso 1 1 calc R U
C36 C -0.3121(5) 0.8251(4) -0.2315(3) 0.0475(13) Uani 1 1 d . .
H36 H -0.3177 0.7854 -0.2787 0.057 Uiso 1 1 calc R U
C37 C -0.4060(5) 0.8987(4) -0.2001(3) 0.0474(13) Uani 1 1 d . .
C38 C -0.5166(6) 0.9115(5) -0.2376(4) 0.0748(19) Uani 1 1 d . .
H38A H -0.5367 0.8510 -0.2523 0.112 Uiso 1 1 calc R U
H38B H -0.4961 0.9515 -0.2960 0.112 Uiso 1 1 calc R U
H38C H -0.5883 0.9402 -0.1887 0.112 Uiso 1 1 calc R U
C39 C -0.3924(6) 0.9589(4) -0.1295(4) 0.0581(16) Uani 1 1 d . .
H39 H -0.4531 1.0085 -0.1063 0.070 Uiso 1 1 calc R U
C40 C -0.2874(6) 0.9435(4) -0.0948(4) 0.0566(15) Uani 1 1 d . .
H40 H -0.2797 0.9846 -0.0495 0.068 Uiso 1 1 calc R U

loop_
_atom_site_aniso_label
_atom_site_aniso_U_11
_atom_site_aniso_U_22
_atom_site_aniso_U_33
_atom_site_aniso_U_23
_atom_site_aniso_U_13
_atom_site_aniso_U_12
I1 0.0725(2) 0.0405(2) 0.03986(18) -0.00077(14) -0.01237(16) -0.00313(17)
I2 0.0567(2) 0.0454(2) 0.0538(2) 0.00262(16) 0.00096(17) -0.00575(16)
Ru1 0.0345(2) 0.0313(2) 0.03098(18) 0.00264(15) 0.00002(15) -0.00659(16)
Ru2 0.0519(2) 0.0318(2) 0.02416(17) -0.00034(15) -0.00373(16) -0.00660(17)
Br1 0.0414(3) 0.0563(4) 0.0590(3) -0.0007(3) -0.0054(2) -0.0147(2)
Br2 0.0673(4) 0.0494(4) 0.1200(6) -0.0071(4) -0.0378(4) 0.0098(3)
Br3 0.0865(4) 0.0859(5) 0.0474(3) -0.0212(3) -0.0299(3) 0.0031(4)
Br4 0.0845(5) 0.0816(5) 0.0658(4) 0.0309(4) -0.0157(3) 0.0173(4)
O1 0.0354(17) 0.0299(19) 0.0504(19) 0.0016(15) 0.0025(14) -0.0057(14)
O2 0.072(2) 0.039(2) 0.0301(16) -0.0029(14) -0.0120(16) -0.0043(17)
N1 0.036(2) 0.036(2) 0.035(2) 0.0041(16) -0.0051(16) -0.0095(17)
N2 0.042(2) 0.038(2) 0.0287(19) -0.0010(16) -0.0019(16) -0.0019(17)
C1 0.045(3) 0.046(3) 0.077(4) 0.015(3) -0.012(3) -0.016(3)
C2 0.045(3) 0.042(3) 0.040(3) 0.010(2) -0.009(2) -0.012(2)
C3 0.058(3) 0.034(3) 0.051(3) 0.011(2) -0.012(3) -0.015(2)
C4 0.064(4) 0.033(3) 0.052(3) 0.004(2) -0.022(3) -0.005(2)
C5 0.042(3) 0.039(3) 0.036(2) 0.002(2) -0.013(2) -0.004(2)
C6 0.053(3) 0.032(3) 0.052(3) -0.008(2) -0.020(2) 0.004(2)
C7 0.040(3) 0.051(3) 0.044(3) -0.011(2) -0.014(2) 0.001(2)
C8 0.036(3) 0.044(3) 0.032(2) -0.005(2) -0.005(2) -0.010(2)
C9 0.040(3) 0.040(3) 0.026(2) -0.0001(19) -0.0057(19) -0.008(2)
C10 0.040(3) 0.036(3) 0.030(2) 0.0022(19) -0.011(2) -0.007(2)
C11 0.060(4) 0.062(4) 0.060(3) -0.002(3) -0.016(3) 0.012(3)
C12 0.033(3) 0.047(3) 0.035(2) -0.005(2) 0.004(2) -0.003(2)
C13 0.042(3) 0.059(4) 0.031(2) 0.002(2) 0.001(2) -0.006(2)
C14 0.034(3) 0.075(4) 0.038(3) -0.016(3) 0.005(2) -0.010(3)
C15 0.040(3) 0.140(7) 0.052(3) -0.026(4) -0.006(3) -0.019(4)
C16 0.072(5) 0.195(10) 0.079(5) 0.019(6) -0.041(4) -0.003(5)
C17 0.066(5) 0.231(11) 0.110(6) -0.095(7) -0.029(4) -0.013(6)
C18 0.050(3) 0.048(3) 0.053(3) -0.021(3) 0.012(3) -0.015(3)
C19 0.060(3) 0.031(3) 0.044(3) -0.003(2) 0.007(3) -0.001(2)
C20 0.046(3) 0.036(3) 0.040(3) -0.004(2) -0.001(2) 0.008(2)
C21 0.044(3) 0.067(4) 0.030(2) 0.000(2) -0.010(2) -0.007(3)
C22 0.043(3) 0.088(5) 0.033(3) 0.010(3) -0.013(2) -0.002(3)
C23 0.040(3) 0.064(4) 0.042(3) 0.017(3) -0.007(2) 0.002(3)
C24 0.033(3) 0.048(3) 0.041(3) 0.004(2) -0.006(2) 0.000(2)
C25 0.043(3) 0.046(3) 0.055(3) 0.017(3) 0.000(2) 0.003(2)
C26 0.054(3) 0.035(3) 0.051(3) -0.010(2) -0.003(2) 0.001(2)
C27 0.042(3) 0.033(3) 0.039(2) -0.003(2) -0.003(2) 0.000(2)
C28 0.078(4) 0.043(3) 0.036(3) -0.012(2) -0.009(3) -0.003(3)
C29 0.034(2) 0.049(3) 0.026(2) 0.004(2) -0.0017(19) 0.000(2)
C30 0.039(3) 0.047(3) 0.032(2) 0.001(2) -0.008(2) -0.005(2)
C31 0.092(6) 0.212(12) 0.098(6) -0.003(7) -0.051(5) 0.026(7)
C32 0.069(5) 0.131(7) 0.060(4) 0.011(4) -0.023(3) -0.030(5)
C33 0.142(8) 0.272(14) 0.141(8) 0.071(9) -0.086(7) -0.128(9)
C34 0.059(4) 0.067(4) 0.036(3) 0.004(3) -0.003(2) -0.020(3)
C35 0.057(3) 0.053(4) 0.031(2) -0.001(2) -0.002(2) -0.002(3)
C36 0.065(3) 0.045(3) 0.026(2) 0.006(2) -0.003(2) -0.013(3)
C37 0.059(3) 0.041(3) 0.035(3) 0.013(2) -0.006(2) -0.008(3)
C38 0.075(4) 0.086(5) 0.062(4) 0.024(3) -0.026(3) -0.001(4)
C39 0.083(4) 0.030(3) 0.043(3) 0.008(2) 0.006(3) -0.008(3)
C40 0.083(4) 0.049(4) 0.035(3) 0.001(2) -0.009(3) -0.033(3)

loop_
_atom_type_symbol
_atom_type_description
_atom_type_scat_dispersion_real
_atom_type_scat_dispersion_imag
_atom_type_scat_source
C C 0.0033 0.0016 'International Tables Vol C Tables 4.2.6.8 and 6.1.1.4'
H H 0.0000 0.0000 'International Tables Vol C Tables 4.2.6.8 and 6.1.1.4'
Br Br -0.2901 2.4595 'International Tables Vol C Tables 4.2.6.8 and 6.1.1.4'
I I -0.4742 1.8119 'International Tables Vol C Tables 4.2.6.8 and 6.1.1.4'
N N 0.0061 0.0033 'International Tables Vol C Tables 4.2.6.8 and 6.1.1.4'
O O 0.0106 0.0060 'International Tables Vol C Tables 4.2.6.8 and 6.1.1.4'
Ru Ru -1.2594 0.8363 'International Tables Vol C Tables 4.2.6.8 and 6.1.1.4'

loop_
_geom_angle_atom_site_label_1
_geom_angle_atom_site_label_2
_geom_angle_atom_site_label_3
_geom_angle
O1 Ru1 I1 85.19(9)
O1 Ru1 N1 79.00(13)
O1 Ru1 C12 160.52(16)
O1 Ru1 C13 124.04(16)
O1 Ru1 C14 92.25(16)
O1 Ru1 C18 87.57(17)
O1 Ru1 C19 109.66(16)
O1 Ru1 C20 146.46(15)
N1 Ru1 I1 84.96(10)
N1 Ru1 C12 105.08(16)
N1 Ru1 C13 94.49(17)
N1 Ru1 C14 110.77(18)
N1 Ru1 C18 146.3(2)
N1 Ru1 C19 171.24(16)
N1 Ru1 C20 134.03(16)
C12 Ru1 I1 113.98(13)
C12 Ru1 C20 36.58(16)
C13 Ru1 I1 150.20(14)
C13 Ru1 C12 37.52(17)
C13 Ru1 C14 38.22(18)
C13 Ru1 C18 67.78(19)
C13 Ru1 C19 79.64(19)
C13 Ru1 C20 67.63(18)
C14 Ru1 I1 163.32(15)
C14 Ru1 C12 68.40(18)
C14 Ru1 C19 68.4(2)
C14 Ru1 C20 81.56(19)
C18 Ru1 I1 124.83(15)
C18 Ru1 C12 78.67(18)
C18 Ru1 C14 38.5(2)
C18 Ru1 C19 36.6(2)
C18 Ru1 C20 67.2(2)
C19 Ru1 I1 96.88(14)
C19 Ru1 C12 66.33(18)
C19 Ru1 C20 37.58(18)
C20 Ru1 I1 91.47(13)
O2 Ru2 I2 86.98(10)
O2 Ru2 N2 78.82(13)
O2 Ru2 C34 92.57(17)
O2 Ru2 C35 124.55(17)
O2 Ru2 C36 160.43(17)
O2 Ru2 C37 144.71(17)
O2 Ru2 C39 108.08(18)
O2 Ru2 C40 86.20(16)
N2 Ru2 I2 84.23(10)
N2 Ru2 C34 110.14(19)
N2 Ru2 C35 94.92(17)
N2 Ru2 C36 106.56(17)
N2 Ru2 C37 135.98(17)
N2 Ru2 C39 172.90(17)
N2 Ru2 C40 143.9(2)
C34 Ru2 I2 165.27(17)
C34 Ru2 C36 67.87(19)
C34 Ru2 C37 81.17(19)
C35 Ru2 I2 147.80(14)
C35 Ru2 C34 37.85(19)
C35 Ru2 C36 37.45(18)
C35 Ru2 C37 67.67(19)
C35 Ru2 C39 79.9(2)
C36 Ru2 I2 112.07(14)
C36 Ru2 C37 36.67(18)
C37 Ru2 I2 90.71(13)
C39 Ru2 I2 97.60(16)
C39 Ru2 C34 68.5(2)
C39 Ru2 C36 66.38(19)
C39 Ru2 C37 37.44(19)
C40 Ru2 I2 127.87(18)
C40 Ru2 C34 37.5(2)
C40 Ru2 C35 67.1(2)
C40 Ru2 C36 78.59(19)
C40 Ru2 C37 67.7(2)
C40 Ru2 C39 37.8(2)
C9 O1 Ru1 114.2(3)
C30 O2 Ru2 114.4(3)
C2 N1 Ru1 130.3(3)
C2 N1 C10 117.8(4)
C10 N1 Ru1 111.8(3)
C27 N2 Ru2 129.8(3)
C27 N2 C29 118.6(4)
C29 N2 Ru2 111.6(3)
N1 C2 C1 119.9(4)
N1 C2 C3 121.1(4)
C3 C2 C1 118.9(4)
C4 C3 C2 122.2(4)
C3 C4 C5 118.4(5)
C6 C5 C4 124.6(5)
C6 C5 C10 117.9(4)
C10 C5 C4 117.5(4)
C5 C6 Br2 119.5(4)
C7 C6 Br2 119.7(4)
C7 C6 C5 120.8(5)
C6 C7 C8 120.1(5)
C7 C8 Br1 118.4(3)
C9 C8 Br1 118.6(4)
C9 C8 C7 122.9(4)
O1 C9 C8 124.2(4)
O1 C9 C10 120.0(4)
C8 C9 C10 115.8(4)
N1 C10 C5 122.9(4)
N1 C10 C9 114.8(4)
C5 C10 C9 122.3(4)
C13 C12 Ru1 68.9(3)
C20 C12 Ru1 72.2(3)
C20 C12 C13 121.1(4)
C12 C13 Ru1 73.5(3)
C12 C13 C14 121.8(4)
C14 C13 Ru1 71.7(3)
C13 C14 Ru1 70.1(3)
C13 C14 C15 123.6(5)
C13 C14 C18 115.4(5)
C15 C14 Ru1 126.8(4)
C18 C14 Ru1 70.2(3)
C18 C14 C15 120.9(5)
C16 C15 C14 113.6(5)
C16 C15 C17 112.1(7)
C17 C15 C14 109.7(6)
C14 C18 Ru1 71.3(3)
C19 C18 Ru1 72.9(3)
C19 C18 C14 122.9(5)
C18 C19 Ru1 70.5(3)
C18 C19 C20 120.9(5)
C20 C19 Ru1 72.5(3)
C11 C20 Ru1 129.2(4)
C12 C20 Ru1 71.3(3)
C12 C20 C11 120.8(5)
C12 C20 C19 117.7(5)
C19 C20 Ru1 69.9(3)
C19 C20 C11 121.5(4)
C22 C21 Br3 119.7(4)
C30 C21 Br3 118.9(4)
C30 C21 C22 121.3(5)
C23 C22 C21 120.6(5)
C22 C23 Br4 118.7(4)
C22 C23 C24 121.3(5)
C24 C23 Br4 120.0(4)
C23 C24 C29 117.5(5)
C25 C24 C23 125.6(5)
C25 C24 C29 116.8(4)
C26 C25 C24 120.3(5)
C25 C26 C27 120.5(5)
N2 C27 C26 121.1(4)
N2 C27 C28 120.5(4)
C26 C27 C28 118.4(5)
N2 C29 C24 122.7(5)
N2 C29 C30 115.6(4)
C30 C29 C24 121.7(4)
O2 C30 C21 123.0(5)
O2 C30 C29 119.5(4)
C21 C30 C29 117.5(4)
C31 C32 C33 111.5(8)
C31 C32 C34 112.8(6)
C33 C32 C34 109.7(6)
C32 C34 Ru2 128.3(4)
C35 C34 Ru2 70.3(3)
C35 C34 C32 123.6(6)
C40 C34 Ru2 70.0(3)
C40 C34 C32 119.8(6)
C40 C34 C35 116.5(5)
C34 C35 Ru2 71.9(3)
C36 C35 Ru2 72.8(3)
C36 C35 C34 121.1(5)
C35 C36 Ru2 69.8(3)
C37 C36 Ru2 72.9(3)
C37 C36 C35 122.2(5)
C36 C37 Ru2 70.5(3)
C36 C37 C38 121.0(5)
C36 C37 C39 117.1(5)
C38 C37 Ru2 130.1(3)
C39 C37 Ru2 69.3(3)
C39 C37 C38 121.8(5)
C37 C39 Ru2 73.2(3)
C40 C39 Ru2 69.9(3)
C40 C39 C37 120.1(5)
C34 C40 Ru2 72.5(3)
C34 C40 C39 123.0(5)
C39 C40 Ru2 72.3(3)

loop_
_geom_bond_atom_site_label_1
_geom_bond_atom_site_label_2
_geom_bond_distance
I1 Ru1 2.7205(5)
I2 Ru2 2.7251(5)
Ru1 O1 2.066(3)
Ru1 N1 2.131(4)
Ru1 C12 2.213(4)
Ru1 C13 2.154(4)
Ru1 C14 2.174(5)
Ru1 C18 2.161(5)
Ru1 C19 2.192(5)
Ru1 C20 2.225(5)
Ru2 O2 2.059(3)
Ru2 N2 2.133(4)
Ru2 C34 2.187(5)
Ru2 C35 2.167(5)
Ru2 C36 2.206(4)
Ru2 C37 2.236(4)
Ru2 C39 2.186(5)
Ru2 C40 2.155(5)
Br1 C8 1.910(4)
Br2 C6 1.901(5)
Br3 C21 1.885(5)
Br4 C23 1.912(5)
O1 C9 1.309(5)
O2 C30 1.318(5)
N1 C2 1.349(5)
N1 C10 1.387(6)
N2 C27 1.324(6)
N2 C29 1.382(5)
C1 C2 1.497(7)
C2 C3 1.394(7)
C3 C4 1.362(7)
C4 C5 1.420(6)
C5 C6 1.402(6)
C5 C10 1.406(6)
C6 C7 1.366(7)
C7 C8 1.389(7)
C8 C9 1.383(6)
C9 C10 1.428(6)
C11 C20 1.511(7)
C12 C13 1.406(6)
C12 C20 1.393(6)
C13 C14 1.417(7)
C14 C15 1.522(8)
C14 C18 1.429(7)
C15 C16 1.517(10)
C15 C17 1.521(9)
C18 C19 1.365(7)
C19 C20 1.423(7)
C21 C22 1.408(7)
C21 C30 1.387(6)
C22 C23 1.351(8)
C23 C24 1.412(7)
C24 C25 1.392(7)
C24 C29 1.420(6)
C25 C26 1.361(7)
C26 C27 1.422(6)
C27 C28 1.496(6)
C29 C30 1.415(7)
C31 C32 1.512(11)
C32 C33 1.520(10)
C32 C34 1.530(8)
C34 C35 1.412(7)
C34 C40 1.396(8)
C35 C36 1.404(7)
C36 C37 1.398(7)
C37 C38 1.486(7)
C37 C39 1.420(7)
C39 C40 1.406(8)
